data_7036152
loop_
_publ_author_name
'De Silva, D Nirosha T'
'Jameson, Geoffrey B.'
'Pannu, Ajay Pal Singh'
'Pouhet, Raph\"elle'
'Wenzel, Marco'
'Plieger, Paul G.'

_publ_section_title
;
 Piperazine linked salicylaldoxime and salicylaldimine-based dicopper(ii)
 receptors for anions.
;
_journal_issue 36
_journal_name_full 'Dalton transactions (Cambridge, England : 2003)'
_journal_page_first 15949
_journal_page_last 15959
_journal_paper_doi 10.1039/c5dt02551f
_journal_volume 44
_journal_year 2015
_chemical_formula_moiety '2(C80 H96 Cu2 N8 O4), 6(B F4), C2 H6 B2 F5 O2, C2 H6 B2 F3 O2, 0.5(O)'
_chemical_formula_sum 'C164 H204 B10 Cu4 F32 N16 O12.5'
_chemical_formula_weight 3569.68
_space_group_crystal_system triclinic
_space_group_IT_number 2
_space_group_name_Hall '-P 1'
_space_group_name_H-M_alt 'P -1'
_symmetry_space_group_name_Hall '-P 1'
_symmetry_space_group_name_H-M 'P -1'
_atom_sites_solution_hydrogens geom
_atom_sites_solution_primary iterative
_audit_creation_date 2015-08-06
_audit_creation_method
;
Olex2 1.2-alpha
(compiled 2015.01.12 svn.r3133 for OlexSys, GUI svn.r4987)
;
_audit_update_record
;
2015-08-07 deposited with the CCDC.
2015-08-11 downloaded from the CCDC.
;
_cell_angle_alpha 93.011(7)
_cell_angle_beta 100.424(7)
_cell_angle_gamma 101.741(7)
_cell_formula_units_Z 1
_cell_length_a 13.8450(3)
_cell_length_b 16.2809(3)
_cell_length_c 20.9717(15)
_cell_measurement_reflns_used 29055
_cell_measurement_temperature 143
_cell_measurement_theta_max 71.9
_cell_measurement_theta_min 6.6
_cell_volume 4532.3(4)
_computing_cell_refinement
;
CrystalClear-SM Expert 2.0 rc14 (Rigaku, 2009)
;
_computing_data_collection
;
CrystalClear-SM Expert 2.0 rc14 (Rigaku, 2009)
;
_computing_data_reduction
;
CrystalClear-SM Expert 2.0 rc14 (Rigaku, 2009)
;
_computing_molecular_graphics 'Olex2 (Dolomanov et al., 2009)'
_computing_publication_material 'Olex2 (Dolomanov et al., 2009)'
_computing_structure_refinement 'ShelXL (Sheldrick, 2008)'
_computing_structure_solution
;
Superflip (Palatinus & Chapuis, 2007;Palatinus & van der Lee, 2008;
Palatinus et al., 2012)
;
_diffrn_ambient_temperature 143
_diffrn_detector RX
_diffrn_detector_area_resol_mean 10.0000
_diffrn_measured_fraction_theta_full 0.959
_diffrn_measured_fraction_theta_max 0.959
_diffrn_measurement_details
;
scan:
    Number of images: 45
               Slice: 20.0000 - 200.0000
         Image width: 4.0000
            Exp time: 120.0000
       Rotation axis: Omega
               Omega: 0.0000
                 Chi: 54.0000
                 Phi: 180.0000
                 XTD: 127.4000
              2theta: 0.0000
scan:
    Number of images: 45
               Slice: 20.0000 - 200.0000
         Image width: 4.0000
            Exp time: 120.0000
       Rotation axis: Omega
               Omega: 0.0000
                 Chi: 0.0000
                 Phi: 270.0000
                 XTD: 127.4000
              2theta: 0.0000
scan:
    Number of images: 45
               Slice: 20.0000 - 200.0000
         Image width: 4.0000
            Exp time: 120.0000
       Rotation axis: Omega
               Omega: 0.0000
                 Chi: 0.0000
                 Phi: 0.0000
                 XTD: 127.4000
              2theta: 0.0000
scan:
    Number of images: 43
               Slice: 22.0000 - 197.0000
         Image width: 4.0000
            Exp time: 120.0000
       Rotation axis: Omega
               Omega: 0.0000
                 Chi: 54.0000
                 Phi: 0.0000
                 XTD: 127.4000
              2theta: 0.0000
scan:
    Number of images: 42
               Slice: 22.0000 - 192.0000
         Image width: 4.0000
            Exp time: 120.0000
       Rotation axis: Omega
               Omega: 0.0000
                 Chi: 54.0000
                 Phi: 90.0000
                 XTD: 127.4000
              2theta: 0.0000
scan:
    Number of images: 41
               Slice: 20.0000 - 185.0000
         Image width: 4.0000
            Exp time: 120.0000
       Rotation axis: Omega
               Omega: 0.0000
                 Chi: 54.0000
                 Phi: 270.0000
                 XTD: 127.4000
              2theta: 0.0000
;
_diffrn_measurement_device
;
Crystal Goniometer
;
_diffrn_measurement_device_type 'Rigaku RAXIS conversion'
_diffrn_measurement_method 'profile data from \w-scans'
_diffrn_measurement_specimen_support Fiber
_diffrn_orient_matrix_type FS_PROCESS
_diffrn_orient_matrix_UB_11 -0.070722
_diffrn_orient_matrix_UB_12 -0.011238
_diffrn_orient_matrix_UB_13 0.007306
_diffrn_orient_matrix_UB_21 -0.019835
_diffrn_orient_matrix_UB_22 0.031861
_diffrn_orient_matrix_UB_23 -0.037945
_diffrn_orient_matrix_UB_31 -0.016267
_diffrn_orient_matrix_UB_32 -0.053182
_diffrn_orient_matrix_UB_33 -0.029629
_diffrn_radiation_monochromator Confocal
_diffrn_radiation_type CuK\a
_diffrn_radiation_wavelength 1.54178
_diffrn_reflns_av_R_equivalents 0.0474
_diffrn_reflns_av_unetI/netI 0.0534
_diffrn_reflns_Laue_measured_fraction_full 0.959
_diffrn_reflns_Laue_measured_fraction_max 0.959
_diffrn_reflns_limit_h_max 16
_diffrn_reflns_limit_h_min -16
_diffrn_reflns_limit_k_max 19
_diffrn_reflns_limit_k_min -17
_diffrn_reflns_limit_l_max 24
_diffrn_reflns_limit_l_min -24
_diffrn_reflns_number 59339
_diffrn_reflns_point_group_measured_fraction_full 0.959
_diffrn_reflns_point_group_measured_fraction_max 0.959
_diffrn_reflns_theta_full 65.084
_diffrn_reflns_theta_max 65.084
_diffrn_reflns_theta_min 6.586
_diffrn_source 'Rotating Anode'
_diffrn_source_current 20.0
_diffrn_source_power 0.8
_diffrn_source_voltage 40.0
_exptl_absorpt_coefficient_mu 1.317
_exptl_absorpt_correction_T_max 1.000
_exptl_absorpt_correction_T_min 0.761
_exptl_absorpt_correction_type multi-scan
_exptl_absorpt_process_details FS_Process
_exptl_crystal_colour green
_exptl_crystal_colour_primary green
_exptl_crystal_density_diffrn 1.308
_exptl_crystal_density_method 'not measured'
_exptl_crystal_description block
_exptl_crystal_F_000 1854
_exptl_crystal_size_max 0.2
_exptl_crystal_size_mid 0.15
_exptl_crystal_size_min 0.1
_refine_diff_density_max 1.481
_refine_diff_density_min -1.124
_refine_diff_density_rms 0.118
_refine_ls_extinction_method none
_refine_ls_goodness_of_fit_ref 1.100
_refine_ls_hydrogen_treatment constr
_refine_ls_matrix_type full
_refine_ls_number_parameters 1165
_refine_ls_number_reflns 14809
_refine_ls_number_restraints 487
_refine_ls_restrained_S_all 1.522
_refine_ls_R_factor_all 0.1122
_refine_ls_R_factor_gt 0.0929
_refine_ls_shift/su_max 0.001
_refine_ls_shift/su_mean 0.000
_refine_ls_structure_factor_coef Fsqd
_refine_ls_weighting_details 'w=1/[\s^2^(Fo^2^)+(0.1937P)^2^+3.1050P] where P=(Fo^2^+2Fc^2^)/3'
_refine_ls_weighting_scheme calc
_refine_ls_wR_factor_gt 0.2686
_refine_ls_wR_factor_ref 0.2942
_reflns_Friedel_coverage 0.000
_reflns_number_gt 10753
_reflns_number_total 14809
_reflns_threshold_expression 'I > 2\s(I)'
_cod_data_source_file c5dt02551f2.cif
_cod_data_source_block 1042539cmplex3
_cod_depositor_comments 'Adding full bibliography for 7036149--7036153.cif.'
_cod_original_formula_sum 'C164 H204 B10 Cu4 F32 N16 O12.50'
_cod_database_code 7036152
_shelx_space_group_comment
;
The symmetry employed for this shelxl refinement is uniquely defined
by the following loop, which should always be used as a source of
symmetry information in preference to the above space-group names.
They are only intended as comments.
;
_olex2_refinement_description
;
1. Fixed Uiso
 At 1.2 times of:
  All C(H) groups, All C(H,H) groups, All N(H) groups
 At 1.5 times of:
  All C(H,H,H) groups
2. Restrained distances
 B1-F11 = B1-F12 = B1-F13 = B1-F14 = B2-F21 = B2-F22 = B2-F23 = B2-F24 = B3-
 F31 = B3-F32 = B3-F33 = B3-F34 = B4-F41 = B4-F42 = B4-F43 = B1A-F11A = B1A-
 F12A = B1A-F13A = B1A-F14A = B2A-F21A = B2A-F22A = B2A-F23A = B2A-F24A = B4A-
 F41A = B4A-F42A = B4A-F41A
 1.29749 with sigma of 0.02
 F11-F12 = F11-F13 = F11-F14 = F12-F13 = F12-F14 = F13-F14
 2.118801 with sigma of 0.02
 F21-F22 = F21-F23 = F21-F24 = F22-F23 = F22-F24 = F23-F24
 2.118801 with sigma of 0.02
 F31-F32 = F31-F33 = F31-F34 = F32-F33 = F32-F34 = F33-F34
 2.118801 with sigma of 0.02
 F41-F42 = F41-F43 = F42-F43
 2.118801 with sigma of 0.02
 F11A-F12A = F11A-F13A = F11A-F14A = F12A-F13A = F12A-F14A = F13A-F14A
 2.118801 with sigma of 0.02
 F21A-F22A = F21A-F23A = F21A-F24A = F22A-F23A = F22A-F24A = F23A-F24A
 2.118801 with sigma of 0.02
 F41A-F42A = F41A-F41A = F42A-F41A
 2.118801 with sigma of 0.02
3. Rigid bond restraints
 F11, F12, F13, F14, F11A, F12A, F13A, F14A, F21, F22, F23, F24, F21A, F22A,
 F23A, F24A, F31, F32, F33, F34, F41, F42, F43, F41A, F42A, B1, B1A, B2, B2A,
 B3, B4, B4A
 with sigma for 1-2 distances of 0.01 and sigma for 1-3 distances of 0.01
4. Uiso/Uaniso restraints and constraints
F11 \\sim F12 \\sim F13 \\sim F14 \\sim F11A \\sim F12A \\sim F13A \\sim F14A
\\sim F21 \\sim F22 \\sim F23 \\sim F24 \\sim F21A \\sim F22A \\sim F23A \\sim
F24A \\sim F31 \\sim F32 \\sim F33 \\sim F34 \\sim F41 \\sim F42 \\sim F43
\\sim F41A \\sim F42A \\sim B1 \\sim B1A \\sim B2 \\sim B2A \\sim B3 \\sim B4
\\sim B4A \\sim O11 \\sim O12 \\sim O13 \\sim O14 \\sim O44 \\sim O44A \\sim
O1W: within 1.7A with sigma of 0.01 and sigma for terminal atoms of 0.02
F11 \\sim F12 \\sim F13 \\sim F14 \\sim F11A \\sim F12A \\sim F13A \\sim F14A
\\sim F21 \\sim F22 \\sim F23 \\sim F24 \\sim F21A \\sim F22A \\sim F23A \\sim
F24A \\sim F31 \\sim F32 \\sim F33 \\sim F34 \\sim F41 \\sim F42 \\sim F43
\\sim F41A \\sim F42A \\sim B1 \\sim B1A \\sim B2 \\sim B2A \\sim B3 \\sim B4
\\sim B4A: within 1.7A with sigma of 0.04 and sigma for terminal atoms of 0.08
Uanis(O44) \\sim Ueq, Uanis(O44A) \\sim Ueq: with sigma of 0.01 and sigma for
terminal atoms of 0.02
Uanis(O1W) \\sim Ueq: with sigma of 0.01 and sigma for terminal atoms of 0.02
Uanis(C423) \\sim Ueq, Uanis(C422) \\sim Ueq, Uanis(C424) \\sim Ueq: with sigma
of 0.005 and sigma for terminal atoms of 0.01
Uanis(B1) = Uanis(B1A)
Uanis(B4) = Uanis(B4A)
Uanis(O44) = Uanis(O44A)
5. Others
 1(DFIX)=FVAR(1)
 1(DFIX)=1(DFIX)=1(DFIX)=1(DFIX)=1(DFIX)=1(DFIX)=1(DFIX)=1.633*FVAR(2)
 Sof(B1A)=Sof(F11A)=Sof(F12A)=Sof(F13A)=Sof(F14A)=1-FVAR(2)
 Sof(B1)=Sof(F11)=Sof(F12)=Sof(F13)=Sof(F14)=FVAR(2)
 Sof(B2A)=Sof(F21A)=Sof(F22A)=Sof(F23A)=Sof(F24A)=1-FVAR(3)
 Sof(B2)=Sof(F21)=Sof(F22)=Sof(F23)=Sof(F24)=FVAR(3)
 Fixed Sof: F41(0.5) F42A(0.5) O1W(0.25)
6.a Ternary CH refined with riding coordinates:
 N612(H612), N622(H622), N632(H632), N642(H642)
6.b Secondary CH2 refined with riding coordinates:
 C611(H61A,H61B), C613(H61C,H61D), C614(H61E,H61F), C621(H62A,H62B), C623(H62C,
 H62D), C624(H62E,H62F), C631(H63A,H63B), C633(H63C,H63D), C634(H63E,H63F),
 C641(H64A,H64B), C643(H64C,H64D), C644(H64E,H64F)
6.c Me refined with riding coordinates:
 C412(H41A,H41B,H41C), C413(H41D,H41E,H41F), C414(H41G,H41H,H41I), C422(H42A,
 H42B,H42C), C423(H42D,H42E,H42F), C424(H42G,H42H,H42I), C432(H43A,H43B,H43C),
 C433(H43D,H43E,H43F), C434(H43G,H43H,H43I), C442(H44A,H44B,H44C), C443(H44D,
 H44E,H44F), C444(H44G,H44H,H44I), C45(H45A,H45B,H45C), C45A(H45D,H45E,H45F)
6.d Aromatic/amide H refined with riding coordinates:
 C31(H31), C32(H32), C33(H33), C34(H34), C51(H51), C52(H52), C53(H53),
 C54(H54), C211(H211), C214(H214), C215(H215), C216(H216), C217(H217),
 C218(H218), C221(H221), C224(H224), C225(H225), C226(H226), C227(H227),
 C228(H228), C231(H231), C234(H234), C235(H235), C236(H236), C237(H237),
 C238(H238), C241(H241), C244(H244), C245(H245), C246(H246), C247(H247),
 C248(H248)
;
_shelx_shelxl_version_number 2014/7
_olex2_submission_special_instructions 'No special instructions were received'

loop_
_space_group_symop_operation_xyz
'x, y, z'
'-x, -y, -z'

loop_
_atom_site_label
_atom_site_type_symbol
_atom_site_fract_x
_atom_site_fract_y
_atom_site_fract_z
_atom_site_U_iso_or_equiv
_atom_site_adp_type
_atom_site_occupancy
_atom_site_site_symmetry_order
_atom_site_calc_flag
_atom_site_refinement_flags_posn
_atom_site_refinement_flags_adp
_atom_site_refinement_flags_occupancy
_atom_site_disorder_assembly
_atom_site_disorder_group
Cu1 Cu 0.66860(4) 0.07840(4) 0.11533(3) 0.0302(2) Uani 1 1 d . . . . .
Cu2 Cu 0.81769(4) 0.41977(4) 0.38192(3) 0.0310(2) Uani 1 1 d . . . . .
O11 O 0.6261(2) 0.1707(2) 0.07775(15) 0.0354(7) Uani 1 1 d . U . . .
C11 C 0.5351(3) 0.1835(3) 0.0612(2) 0.0312(10) Uani 1 1 d . . . . .
O12 O 0.8693(2) 0.4768(2) 0.31601(15) 0.0336(7) Uani 1 1 d . U . . .
C12 C 0.9612(3) 0.4937(3) 0.3063(2) 0.0329(10) Uani 1 1 d . . . . .
O13 O 0.7475(2) 0.3282(2) 0.41759(15) 0.0360(7) Uani 1 1 d . U . . .
C13 C 0.6590(3) 0.3179(3) 0.4341(2) 0.0355(11) Uani 1 1 d . . . . .
O14 O 0.7196(2) 0.0182(2) 0.18295(15) 0.0333(7) Uani 1 1 d . U . . .
C14 C 0.8050(3) -0.0056(3) 0.1937(2) 0.0296(9) Uani 1 1 d . . . . .
C21 C 0.4484(3) 0.1278(3) 0.0731(2) 0.0334(10) Uani 1 1 d . . . . .
C22 C 1.0434(3) 0.4711(3) 0.3477(2) 0.0369(11) Uani 1 1 d . . . . .
C23 C 0.5951(3) 0.3749(3) 0.4220(2) 0.0366(11) Uani 1 1 d . . . . .
C24 C 0.8779(3) 0.0112(3) 0.1541(2) 0.0335(10) Uani 1 1 d . . . . .
C31 C 0.3521(3) 0.1453(3) 0.0509(2) 0.0351(10) Uani 1 1 d . . . . .
H31 H 0.2944 0.1070 0.0583 0.042 Uiso 1 1 calc R . . . .
C32 C 1.1416(4) 0.4981(4) 0.3364(3) 0.0486(13) Uani 1 1 d . . . . .
H32 H 1.1952 0.4806 0.3633 0.058 Uiso 1 1 calc R . . . .
C33 C 0.5009(4) 0.3585(3) 0.4420(2) 0.0399(11) Uani 1 1 d . . . . .
H33 H 0.4587 0.3976 0.4339 0.048 Uiso 1 1 calc R . . . .
C34 C 0.9665(3) -0.0213(3) 0.1671(3) 0.0408(12) Uani 1 1 d . . . . .
H34 H 1.0133 -0.0112 0.1389 0.049 Uiso 1 1 calc R . . . .
C41 C 0.3387(3) 0.2159(3) 0.0191(2) 0.0390(11) Uani 1 1 d . . . . .
C42 C 1.1635(4) 0.5490(4) 0.2878(3) 0.0520(14) Uani 1 1 d . . . . .
C43 C 0.4678(3) 0.2879(3) 0.4728(2) 0.0394(11) Uani 1 1 d . . . . .
C44 C 0.9868(3) -0.0672(3) 0.2199(2) 0.0394(11) Uani 1 1 d . . . . .
C51 C 0.4265(3) 0.2718(3) 0.0104(2) 0.0362(11) Uani 1 1 d . . . . .
H51 H 0.4196 0.3215 -0.0102 0.043 Uiso 1 1 calc R . . . .
C52 C 1.0810(4) 0.5655(3) 0.2452(3) 0.0459(13) Uani 1 1 d . . . . .
H52 H 1.0929 0.5968 0.2093 0.055 Uiso 1 1 calc R . . . .
C53 C 0.5328(4) 0.2321(3) 0.4837(2) 0.0411(11) Uani 1 1 d . . . . .
H53 H 0.5124 0.1833 0.5051 0.049 Uiso 1 1 calc R . . . .
C54 C 0.9150(4) -0.0803(3) 0.2601(2) 0.0391(11) Uani 1 1 d . . . . .
H54 H 0.9274 -0.1116 0.2965 0.047 Uiso 1 1 calc R . . . .
C61 C 0.5223(3) 0.2578(3) 0.0304(2) 0.0333(10) Uani 1 1 d . . . . .
C62 C 0.9828(3) 0.5383(3) 0.2529(2) 0.0338(10) Uani 1 1 d . . . . .
C63 C 0.6252(3) 0.2447(3) 0.4650(2) 0.0350(11) Uani 1 1 d . . . . .
C64 C 0.8277(3) -0.0504(3) 0.2496(2) 0.0349(10) Uani 1 1 d . . . . .
C211 C 0.4510(3) 0.0527(3) 0.1041(2) 0.0325(10) Uani 1 1 d . . . . .
H211 H 0.3893 0.0225 0.1130 0.039 Uiso 1 1 calc R . . . .
N212 N 0.5298(3) 0.0212(2) 0.12148(18) 0.0323(8) Uani 1 1 d . . . . .
C213 C 0.5153(3) -0.0576(3) 0.1509(2) 0.0360(11) Uani 1 1 d . . . . .
C214 C 0.4727(3) -0.0653(3) 0.2056(2) 0.0402(11) Uani 1 1 d . . . . .
H214 H 0.4502 -0.0196 0.2236 0.048 Uiso 1 1 calc R . . . .
C215 C 0.4634(4) -0.1411(4) 0.2338(3) 0.0482(14) Uani 1 1 d . . . . .
H215 H 0.4344 -0.1472 0.2715 0.058 Uiso 1 1 calc R . . . .
C216 C 0.4962(4) -0.2080(3) 0.2071(3) 0.0471(13) Uani 1 1 d . . . . .
H216 H 0.4897 -0.2596 0.2267 0.056 Uiso 1 1 calc R . . . .
C217 C 0.5382(4) -0.1997(3) 0.1525(3) 0.0447(12) Uani 1 1 d . . . . .
H217 H 0.5601 -0.2457 0.1343 0.054 Uiso 1 1 calc R . . . .
C218 C 0.5485(3) -0.1241(3) 0.1238(2) 0.0379(11) Uani 1 1 d . . . . .
H218 H 0.5778 -0.1179 0.0863 0.045 Uiso 1 1 calc R . . . .
C221 C 1.0310(3) 0.4218(3) 0.4018(2) 0.0375(11) Uani 1 1 d . . . . .
H221 H 1.0890 0.4047 0.4236 0.045 Uiso 1 1 calc R . . . .
N222 N 0.9491(3) 0.3983(2) 0.42374(18) 0.0329(8) Uani 1 1 d . . . . .
C223 C 0.9538(3) 0.3465(3) 0.4769(2) 0.0351(10) Uani 1 1 d . . . . .
C224 C 0.9904(4) 0.2741(3) 0.4736(3) 0.0456(13) Uani 1 1 d . . . . .
H224 H 1.0141 0.2586 0.4359 0.055 Uiso 1 1 calc R . . . .
C225 C 0.9928(5) 0.2238(4) 0.5246(3) 0.0557(15) Uani 1 1 d . . . . .
H225 H 1.0184 0.1741 0.5223 0.067 Uiso 1 1 calc R . . . .
C226 C 0.9579(5) 0.2466(4) 0.5787(3) 0.0597(16) Uani 1 1 d . . . . .
H226 H 0.9588 0.2120 0.6138 0.072 Uiso 1 1 calc R . . . .
C227 C 0.9214(4) 0.3194(4) 0.5825(3) 0.0570(16) Uani 1 1 d . . . . .
H227 H 0.8983 0.3349 0.6204 0.068 Uiso 1 1 calc R . . . .
C228 C 0.9185(4) 0.3701(4) 0.5310(2) 0.0469(13) Uani 1 1 d . . . . .
H228 H 0.8927 0.4197 0.5330 0.056 Uiso 1 1 calc R . . . .
C231 C 0.6200(4) 0.4508(3) 0.3918(2) 0.0362(10) Uani 1 1 d . . . . .
H231 H 0.5703 0.4836 0.3844 0.043 Uiso 1 1 calc R . . . .
N232 N 0.7054(3) 0.4796(2) 0.37314(19) 0.0356(9) Uani 1 1 d . . . . .
C233 C 0.7116(4) 0.5553(3) 0.3401(2) 0.0357(11) Uani 1 1 d . . . . .
C234 C 0.6394(4) 0.5596(3) 0.2857(3) 0.0442(12) Uani 1 1 d . . . . .
H234 H 0.5843 0.5133 0.2711 0.053 Uiso 1 1 calc R . . . .
C235 C 0.6480(4) 0.6319(3) 0.2526(3) 0.0485(13) Uani 1 1 d . . . . .
H235 H 0.5982 0.6358 0.2160 0.058 Uiso 1 1 calc R . . . .
C236 C 0.7305(4) 0.6982(3) 0.2740(3) 0.0466(13) Uani 1 1 d . . . . .
H236 H 0.7375 0.7477 0.2516 0.056 Uiso 1 1 calc R . . . .
C237 C 0.8019(4) 0.6925(3) 0.3274(3) 0.0478(13) Uani 1 1 d . . . . .
H237 H 0.8578 0.7384 0.3418 0.057 Uiso 1 1 calc R . . . .
C238 C 0.7935(4) 0.6217(3) 0.3599(2) 0.0384(11) Uani 1 1 d . . . . .
H238 H 0.8440 0.6180 0.3963 0.046 Uiso 1 1 calc R . . . .
C241 C 0.8682(3) 0.0612(3) 0.0999(2) 0.0338(10) Uani 1 1 d . . . . .
H241 H 0.9229 0.0712 0.0777 0.041 Uiso 1 1 calc R . . . .
N242 N 0.7915(3) 0.0945(2) 0.07803(17) 0.0315(8) Uani 1 1 d . . . . .
C243 C 0.8039(3) 0.1490(3) 0.0271(2) 0.0317(10) Uani 1 1 d . . . . .
C244 C 0.8882(4) 0.2151(3) 0.0347(2) 0.0400(11) Uani 1 1 d . . . . .
H244 H 0.9388 0.2235 0.0731 0.048 Uiso 1 1 calc R . . . .
C245 C 0.8973(4) 0.2681(3) -0.0143(3) 0.0449(12) Uani 1 1 d . . . . .
H245 H 0.9547 0.3129 -0.0096 0.054 Uiso 1 1 calc R . . . .
C246 C 0.8234(4) 0.2565(4) -0.0704(2) 0.0473(13) Uani 1 1 d . . . . .
H246 H 0.8304 0.2928 -0.1040 0.057 Uiso 1 1 calc R . . . .
C247 C 0.7396(4) 0.1918(4) -0.0769(2) 0.0480(13) Uani 1 1 d . . . . .
H247 H 0.6887 0.1836 -0.1151 0.058 Uiso 1 1 calc R . . . .
C248 C 0.7295(4) 0.1388(3) -0.0280(2) 0.0393(11) Uani 1 1 d . . . . .
H248 H 0.6710 0.0951 -0.0324 0.047 Uiso 1 1 calc R . . . .
C411 C 0.2343(4) 0.2333(3) -0.0078(3) 0.0464(13) Uani 1 1 d . . . . .
C412 C 0.1502(4) 0.1641(4) 0.0043(4) 0.0642(17) Uani 1 1 d . . . . .
H41A H 0.1569 0.1594 0.0512 0.096 Uiso 1 1 calc R . . . .
H41B H 0.0852 0.1777 -0.0129 0.096 Uiso 1 1 calc R . . . .
H41C H 0.1540 0.1105 -0.0176 0.096 Uiso 1 1 calc R . . . .
C413 C 0.2276(5) 0.3174(4) 0.0263(3) 0.0644(17) Uani 1 1 d . . . . .
H41D H 0.2820 0.3623 0.0185 0.097 Uiso 1 1 calc R . . . .
H41E H 0.1626 0.3307 0.0088 0.097 Uiso 1 1 calc R . . . .
H41F H 0.2340 0.3128 0.0732 0.097 Uiso 1 1 calc R . . . .
C414 C 0.2226(4) 0.2398(4) -0.0814(3) 0.0601(16) Uani 1 1 d . . . . .
H41G H 0.2766 0.2844 -0.0899 0.090 Uiso 1 1 calc R . . . .
H41H H 0.2262 0.1859 -0.1030 0.090 Uiso 1 1 calc R . . . .
H41I H 0.1573 0.2531 -0.0983 0.090 Uiso 1 1 calc R . . . .
C421 C 1.2718(4) 0.5854(5) 0.2815(4) 0.0707(19) Uani 1 1 d . . . . .
C422 C 1.2784(6) 0.6141(7) 0.2143(4) 0.110(3) Uani 1 1 d . U . . .
H42A H 1.2323 0.6518 0.2033 0.166 Uiso 1 1 calc R . . . .
H42B H 1.3474 0.6440 0.2143 0.166 Uiso 1 1 calc R . . . .
H42C H 1.2598 0.5649 0.1821 0.166 Uiso 1 1 calc R . . . .
C423 C 1.3390(8) 0.5279(8) 0.3023(7) 0.145(4) Uani 1 1 d . U . . .
H42D H 1.3314 0.5117 0.3458 0.217 Uiso 1 1 calc R . . . .
H42E H 1.3213 0.4775 0.2714 0.217 Uiso 1 1 calc R . . . .
H42F H 1.4089 0.5566 0.3035 0.217 Uiso 1 1 calc R . . . .
C424 C 1.3108(7) 0.6693(7) 0.3273(5) 0.123(3) Uani 1 1 d . U . . .
H42G H 1.2675 0.7088 0.3146 0.184 Uiso 1 1 calc R . . . .
H42H H 1.3094 0.6573 0.3724 0.184 Uiso 1 1 calc R . . . .
H42I H 1.3799 0.6943 0.3234 0.184 Uiso 1 1 calc R . . . .
C431 C 0.3685(4) 0.2706(4) 0.4972(3) 0.0476(13) Uani 1 1 d . . . . .
C432 C 0.3074(4) 0.3376(4) 0.4805(4) 0.0624(17) Uani 1 1 d . . . . .
H43A H 0.2932 0.3400 0.4332 0.094 Uiso 1 1 calc R . . . .
H43B H 0.2439 0.3232 0.4960 0.094 Uiso 1 1 calc R . . . .
H43C H 0.3459 0.3926 0.5016 0.094 Uiso 1 1 calc R . . . .
C433 C 0.3899(5) 0.2675(4) 0.5703(3) 0.0599(16) Uani 1 1 d . . . . .
H43D H 0.4291 0.2246 0.5814 0.090 Uiso 1 1 calc R . . . .
H43E H 0.4283 0.3226 0.5913 0.090 Uiso 1 1 calc R . . . .
H43F H 0.3263 0.2532 0.5857 0.090 Uiso 1 1 calc R . . . .
C434 C 0.3055(4) 0.1831(4) 0.4654(4) 0.0654(17) Uani 1 1 d . . . . .
H43G H 0.2909 0.1839 0.4180 0.098 Uiso 1 1 calc R . . . .
H43H H 0.3438 0.1397 0.4769 0.098 Uiso 1 1 calc R . . . .
H43I H 0.2423 0.1704 0.4813 0.098 Uiso 1 1 calc R . . . .
C441 C 1.0799(4) -0.1062(4) 0.2340(3) 0.0550(15) Uani 1 1 d . . . . .
C442 C 1.1383(4) -0.0749(4) 0.3036(3) 0.0650(17) Uani 1 1 d . . . . .
H44A H 1.1592 -0.0133 0.3075 0.098 Uiso 1 1 calc R . . . .
H44B H 1.0949 -0.0921 0.3348 0.098 Uiso 1 1 calc R . . . .
H44C H 1.1978 -0.0994 0.3128 0.098 Uiso 1 1 calc R . . . .
C443 C 1.0466(5) -0.2021(4) 0.2270(4) 0.0665(18) Uani 1 1 d . . . . .
H44D H 1.1059 -0.2269 0.2360 0.100 Uiso 1 1 calc R . . . .
H44E H 1.0029 -0.2196 0.2580 0.100 Uiso 1 1 calc R . . . .
H44F H 1.0096 -0.2213 0.1825 0.100 Uiso 1 1 calc R . . . .
C444 C 1.1511(5) -0.0792(5) 0.1868(3) 0.071(2) Uani 1 1 d . . . . .
H44G H 1.1726 -0.0177 0.1911 0.106 Uiso 1 1 calc R . . . .
H44H H 1.2101 -0.1042 0.1972 0.106 Uiso 1 1 calc R . . . .
H44I H 1.1159 -0.0987 0.1420 0.106 Uiso 1 1 calc R . . . .
C611 C 0.6124(4) 0.3163(3) 0.0146(2) 0.0382(11) Uani 1 1 d . . . . .
H61A H 0.5907 0.3422 -0.0257 0.046 Uiso 1 1 calc R . . . .
H61B H 0.6617 0.2830 0.0060 0.046 Uiso 1 1 calc R . . . .
N612 N 0.6638(3) 0.3859(3) 0.0682(2) 0.0390(10) Uani 1 1 d . . . . .
H612 H 0.6115 0.4141 0.0811 0.047 Uiso 1 1 calc R . . . .
C613 C 0.7156(5) 0.3539(4) 0.1269(3) 0.0575(16) Uani 1 1 d . . . . .
H61C H 0.7665 0.3244 0.1148 0.069 Uiso 1 1 calc R . . . .
H61D H 0.6661 0.3128 0.1443 0.069 Uiso 1 1 calc R . . . .
C614 C 0.7666(6) 0.4255(4) 0.1790(3) 0.0650(19) Uani 1 1 d . . . . .
H61E H 0.7152 0.4532 0.1924 0.078 Uiso 1 1 calc R . . . .
H61F H 0.8002 0.4024 0.2176 0.078 Uiso 1 1 calc R . . . .
C621 C 0.8977(4) 0.5603(3) 0.2060(2) 0.0363(11) Uani 1 1 d . . . . .
H62A H 0.9250 0.6094 0.1837 0.044 Uiso 1 1 calc R . . . .
H62B H 0.8494 0.5772 0.2309 0.044 Uiso 1 1 calc R . . . .
N622 N 0.8421(3) 0.4889(2) 0.15529(18) 0.0345(9) Uani 1 1 d . . . . .
H622 H 0.8928 0.4594 0.1416 0.041 Uiso 1 1 calc R . . . .
C623 C 0.7893(5) 0.5205(4) 0.0965(3) 0.0626(18) Uani 1 1 d . . . . .
H62C H 0.8384 0.5620 0.0791 0.075 Uiso 1 1 calc R . . . .
H62D H 0.7382 0.5496 0.1088 0.075 Uiso 1 1 calc R . . . .
C624 C 0.7391(5) 0.4502(4) 0.0447(3) 0.069(2) Uani 1 1 d . . . . .
H62E H 0.7052 0.4735 0.0063 0.083 Uiso 1 1 calc R . . . .
H62F H 0.7907 0.4230 0.0309 0.083 Uiso 1 1 calc R . . . .
C631 C 0.6940(4) 0.1852(3) 0.4814(2) 0.0401(12) Uani 1 1 d . . . . .
H63A H 0.6822 0.1611 0.5224 0.048 Uiso 1 1 calc R . . . .
H63B H 0.7645 0.2176 0.4893 0.048 Uiso 1 1 calc R . . . .
N632 N 0.6810(3) 0.1133(2) 0.4290(2) 0.0376(9) Uani 1 1 d . . . . .
H632 H 0.6081 0.0854 0.4164 0.045 Uiso 1 1 calc R . . . .
C633 C 0.7173(5) 0.1438(3) 0.3704(2) 0.0508(14) Uani 1 1 d . . . . .
H63C H 0.7889 0.1732 0.3827 0.061 Uiso 1 1 calc R . . . .
H63D H 0.6783 0.1847 0.3520 0.061 Uiso 1 1 calc R . . . .
C634 C 0.7058(6) 0.0699(4) 0.3185(3) 0.066(2) Uani 1 1 d . . . . .
H63E H 0.6337 0.0424 0.3046 0.080 Uiso 1 1 calc R . . . .
H63F H 0.7305 0.0918 0.2798 0.080 Uiso 1 1 calc R . . . .
C641 C 0.7538(4) -0.0668(3) 0.2945(2) 0.0364(11) Uani 1 1 d . . . . .
H64A H 0.7643 -0.1164 0.3180 0.044 Uiso 1 1 calc R . . . .
H64B H 0.6847 -0.0806 0.2681 0.044 Uiso 1 1 calc R . . . .
N642 N 0.7627(3) 0.0072(2) 0.34401(17) 0.0304(8) Uani 1 1 d . . . . .
H642 H 0.8354 0.0359 0.3570 0.037 Uiso 1 1 calc R . . . .
C643 C 0.7270(5) -0.0224(4) 0.4030(3) 0.0521(15) Uani 1 1 d . . . . .
H64C H 0.7655 -0.0637 0.4212 0.062 Uiso 1 1 calc R . . . .
H64D H 0.6552 -0.0513 0.3909 0.062 Uiso 1 1 calc R . . . .
C644 C 0.7391(5) 0.0494(4) 0.4543(3) 0.0590(18) Uani 1 1 d . . . . .
H64E H 0.7150 0.0272 0.4930 0.071 Uiso 1 1 calc R . . . .
H64F H 0.8112 0.0769 0.4678 0.071 Uiso 1 1 calc R . . . .
B1 B 0.8460(13) 0.2317(9) 0.2508(7) 0.083(2) Uani 0.512(6) 1 d D U P A 1
F11 F 0.8725(7) 0.1677(5) 0.2818(4) 0.098(3) Uani 0.512(6) 1 d D U P A 1
F12 F 0.8851(9) 0.2497(8) 0.2009(4) 0.123(3) Uani 0.512(6) 1 d D U P A 1
F13 F 0.7491(7) 0.2087(5) 0.2173(4) 0.099(3) Uani 0.512(6) 1 d D U P A 1
F14 F 0.8470(11) 0.2926(5) 0.2944(4) 0.103(3) Uani 0.512(6) 1 d D U P A 1
B1A B 0.8606(13) 0.2584(9) 0.2456(7) 0.083(2) Uani 0.488(6) 1 d D U P A 2
F11A F 0.8987(6) 0.3216(5) 0.2120(4) 0.070(2) Uani 0.488(6) 1 d D U P A 2
F12A F 0.9114(10) 0.2668(7) 0.3054(4) 0.115(3) Uani 0.488(6) 1 d D U P A 2
F13A F 0.7672(9) 0.2604(9) 0.2519(7) 0.123(3) Uani 0.488(6) 1 d D U P A 2
F14A F 0.8665(11) 0.1871(6) 0.2172(6) 0.131(3) Uani 0.488(6) 1 d D U P A 2
B2 B 0.4237(10) -0.0218(10) 0.3841(8) 0.075(3) Uani 0.508(7) 1 d D U P B 1
F21 F 0.3782(6) -0.0276(7) 0.3208(4) 0.106(3) Uani 0.508(7) 1 d D U P B 1
F22 F 0.3514(6) -0.0321(7) 0.4167(4) 0.089(3) Uani 0.508(7) 1 d D U P B 1
F23 F 0.4826(8) -0.0765(7) 0.3891(6) 0.107(3) Uani 0.508(7) 1 d D U P B 1
F24 F 0.4829(8) 0.0568(6) 0.3968(6) 0.091(3) Uani 0.508(7) 1 d D U P B 1
B2A B 0.4387(11) -0.0298(10) 0.4030(8) 0.074(3) Uani 0.492(7) 1 d D U P B 2
F21A F 0.4819(9) 0.0291(7) 0.3671(5) 0.077(3) Uani 0.492(7) 1 d D U P B 2
F22A F 0.3746(6) -0.0936(6) 0.3664(5) 0.103(3) Uani 0.492(7) 1 d D U P B 2
F23A F 0.5151(6) -0.0643(7) 0.4313(6) 0.094(3) Uani 0.492(7) 1 d D U P B 2
F24A F 0.3967(9) -0.0046(8) 0.4498(7) 0.122(4) Uani 0.492(7) 1 d D U P B 2
B3 B 0.4913(6) 0.5184(5) 0.1019(5) 0.092(3) Uani 1 1 d D U . . .
F31 F 0.4256(5) 0.4940(5) 0.0455(4) 0.190(3) Uani 1 1 d D U . . .
F32 F 0.4510(5) 0.5559(5) 0.1406(4) 0.212(4) Uani 1 1 d D U . . .
F33 F 0.5738(4) 0.5784(3) 0.0940(3) 0.1228(19) Uani 1 1 d D U . . .
F34 F 0.5283(4) 0.4537(3) 0.1230(3) 0.1190(18) Uani 1 1 d D U . . .
B4 B 0.9875(10) 0.0047(10) 0.4446(7) 0.134(2) Uani 1 1 d D U . . .
F41 F 0.9513(12) -0.0750(8) 0.4064(6) 0.167(4) Uani 0.5 1 d D U P . .
F42 F 1.0804(6) 0.0034(8) 0.4595(6) 0.221(3) Uani 1 1 d D U . . .
F43 F 0.9330(6) -0.0217(7) 0.4897(4) 0.175(3) Uani 1 1 d D U . . .
O44 O 0.9620(3) 0.0643(3) 0.4013(2) 0.0647(8) Uani 1 1 d . U . . .
C45 C 1.0336(5) 0.1026(5) 0.3635(4) 0.0744(19) Uani 1 1 d . . . . .
H45A H 1.0048 0.1421 0.3362 0.112 Uiso 1 1 calc R . . . .
H45B H 1.0953 0.1331 0.3929 0.112 Uiso 1 1 calc R . . . .
H45C H 1.0493 0.0588 0.3358 0.112 Uiso 1 1 calc R . . . .
B4A B 1.0217(10) 0.4940(10) 0.0516(6) 0.134(2) Uani 1 1 d D U . . .
F41A F 1.0574(5) 0.4731(5) -0.0025(4) 0.172(2) Uani 1 1 d D U . . .
F42A F 1.1020(12) 0.5534(8) 0.0835(6) 0.191(6) Uani 0.5 1 d D U P . .
O44A O 0.9884(3) 0.4405(3) 0.1003(2) 0.0647(8) Uani 1 1 d . U . . .
C45A C 1.0616(6) 0.3962(5) 0.1347(4) 0.079(2) Uani 1 1 d . . . . .
H45D H 1.0312 0.3623 0.1661 0.119 Uiso 1 1 calc R . . . .
H45E H 1.0813 0.3594 0.1032 0.119 Uiso 1 1 calc R . . . .
H45F H 1.1212 0.4375 0.1577 0.119 Uiso 1 1 calc R . . . .
O1W O 0.3254(15) 0.2384(10) 0.2358(9) 0.072(5) Uani 0.25 1 d . U P . .

loop_
_atom_site_aniso_label
_atom_site_aniso_U_11
_atom_site_aniso_U_22
_atom_site_aniso_U_33
_atom_site_aniso_U_23
_atom_site_aniso_U_13
_atom_site_aniso_U_12
Cu1 0.0255(3) 0.0309(4) 0.0347(4) 0.0105(3) 0.0036(3) 0.0073(3)
Cu2 0.0309(4) 0.0327(4) 0.0334(4) 0.0111(3) 0.0105(3) 0.0103(3)
O11 0.0274(15) 0.0342(19) 0.0438(18) 0.0119(15) 0.0034(13) 0.0055(13)
C11 0.026(2) 0.036(3) 0.031(2) 0.0064(19) -0.0008(17) 0.0077(19)
O12 0.0312(15) 0.0364(19) 0.0364(17) 0.0093(14) 0.0090(13) 0.0112(14)
C12 0.032(2) 0.031(3) 0.035(2) 0.003(2) 0.0085(19) 0.0045(19)
O13 0.0339(16) 0.0367(19) 0.0453(18) 0.0127(15) 0.0194(14) 0.0136(14)
C13 0.037(2) 0.040(3) 0.035(2) 0.007(2) 0.0112(19) 0.016(2)
O14 0.0259(15) 0.0368(19) 0.0386(17) 0.0130(14) 0.0036(12) 0.0099(13)
C14 0.032(2) 0.021(2) 0.033(2) -0.0012(18) -0.0025(18) 0.0059(18)
C21 0.029(2) 0.034(3) 0.037(2) 0.002(2) 0.0006(18) 0.0109(19)
C22 0.033(2) 0.041(3) 0.036(2) 0.009(2) 0.0066(19) 0.006(2)
C23 0.034(2) 0.036(3) 0.041(3) 0.005(2) 0.010(2) 0.008(2)
C24 0.029(2) 0.027(3) 0.045(3) 0.005(2) 0.0035(19) 0.0090(19)
C31 0.030(2) 0.030(3) 0.044(3) 0.001(2) 0.0042(19) 0.0083(19)
C32 0.030(2) 0.058(4) 0.057(3) 0.014(3) 0.007(2) 0.006(2)
C33 0.036(2) 0.040(3) 0.050(3) 0.009(2) 0.014(2) 0.016(2)
C34 0.033(2) 0.041(3) 0.052(3) 0.010(2) 0.008(2) 0.016(2)
C41 0.030(2) 0.040(3) 0.047(3) 0.006(2) 0.000(2) 0.014(2)
C42 0.037(3) 0.063(4) 0.053(3) 0.008(3) 0.014(2) -0.001(3)
C43 0.034(2) 0.044(3) 0.044(3) 0.006(2) 0.015(2) 0.009(2)
C44 0.034(2) 0.038(3) 0.047(3) 0.002(2) -0.003(2) 0.018(2)
C51 0.036(2) 0.038(3) 0.035(2) 0.009(2) 0.0000(19) 0.014(2)
C52 0.045(3) 0.046(3) 0.047(3) 0.011(2) 0.017(2) 0.002(2)
C53 0.044(3) 0.040(3) 0.044(3) 0.011(2) 0.018(2) 0.010(2)
C54 0.043(3) 0.035(3) 0.041(3) 0.009(2) -0.001(2) 0.018(2)
C61 0.035(2) 0.035(3) 0.030(2) 0.009(2) 0.0012(18) 0.011(2)
C62 0.037(2) 0.032(3) 0.034(2) 0.006(2) 0.0103(19) 0.007(2)
C63 0.034(2) 0.038(3) 0.039(2) 0.014(2) 0.0166(19) 0.011(2)
C64 0.034(2) 0.033(3) 0.037(2) 0.008(2) 0.0021(19) 0.008(2)
C211 0.029(2) 0.032(3) 0.036(2) 0.001(2) 0.0064(18) 0.0048(19)
N212 0.0301(18) 0.028(2) 0.040(2) 0.0090(17) 0.0067(16) 0.0073(16)
C213 0.029(2) 0.030(3) 0.046(3) 0.013(2) -0.0011(19) 0.0032(19)
C214 0.035(2) 0.043(3) 0.043(3) 0.012(2) 0.007(2) 0.008(2)
C215 0.039(3) 0.054(4) 0.050(3) 0.023(3) 0.011(2) 0.002(2)
C216 0.043(3) 0.031(3) 0.064(3) 0.018(3) 0.001(2) 0.005(2)
C217 0.040(3) 0.036(3) 0.054(3) 0.008(2) 0.000(2) 0.007(2)
C218 0.032(2) 0.035(3) 0.047(3) 0.010(2) 0.005(2) 0.009(2)
C221 0.032(2) 0.042(3) 0.036(2) 0.004(2) 0.0024(19) 0.007(2)
N222 0.037(2) 0.031(2) 0.0296(19) 0.0050(16) 0.0043(16) 0.0057(17)
C223 0.039(2) 0.031(3) 0.031(2) 0.0059(19) 0.0011(19) 0.003(2)
C224 0.048(3) 0.036(3) 0.050(3) 0.008(2) -0.003(2) 0.014(2)
C225 0.060(3) 0.039(3) 0.058(4) 0.013(3) -0.010(3) 0.005(3)
C226 0.067(4) 0.049(4) 0.050(3) 0.020(3) -0.008(3) -0.002(3)
C227 0.061(3) 0.065(4) 0.030(3) 0.011(3) -0.003(2) -0.011(3)
C228 0.051(3) 0.045(3) 0.039(3) 0.009(2) 0.002(2) 0.000(2)
C231 0.039(2) 0.032(3) 0.040(3) 0.004(2) 0.011(2) 0.010(2)
N232 0.038(2) 0.032(2) 0.041(2) 0.0105(17) 0.0126(17) 0.0116(17)
C233 0.044(3) 0.031(3) 0.038(2) 0.009(2) 0.014(2) 0.016(2)
C234 0.047(3) 0.041(3) 0.050(3) 0.014(2) 0.008(2) 0.018(2)
C235 0.065(3) 0.042(3) 0.048(3) 0.016(3) 0.012(3) 0.030(3)
C236 0.067(3) 0.029(3) 0.048(3) 0.012(2) 0.013(3) 0.018(3)
C237 0.058(3) 0.037(3) 0.055(3) 0.012(2) 0.018(3) 0.016(3)
C238 0.045(3) 0.033(3) 0.043(3) 0.011(2) 0.013(2) 0.015(2)
C241 0.032(2) 0.033(3) 0.037(2) 0.006(2) 0.0083(19) 0.006(2)
N242 0.0306(18) 0.030(2) 0.0324(19) 0.0061(16) 0.0036(15) 0.0052(16)
C243 0.032(2) 0.031(3) 0.034(2) 0.0062(19) 0.0063(18) 0.0080(19)
C244 0.034(2) 0.045(3) 0.041(3) 0.011(2) 0.005(2) 0.008(2)
C245 0.041(3) 0.044(3) 0.052(3) 0.013(2) 0.013(2) 0.006(2)
C246 0.053(3) 0.056(4) 0.041(3) 0.020(3) 0.016(2) 0.021(3)
C247 0.046(3) 0.067(4) 0.035(3) 0.014(3) 0.007(2) 0.021(3)
C248 0.035(2) 0.043(3) 0.038(3) -0.002(2) 0.005(2) 0.006(2)
C411 0.033(2) 0.043(3) 0.063(3) 0.010(3) 0.000(2) 0.015(2)
C412 0.033(3) 0.064(4) 0.096(5) 0.014(4) 0.005(3) 0.019(3)
C413 0.062(4) 0.069(4) 0.076(4) 0.018(3) 0.014(3) 0.042(3)
C414 0.041(3) 0.070(4) 0.065(4) 0.010(3) -0.013(3) 0.022(3)
C421 0.041(3) 0.085(5) 0.086(5) 0.025(4) 0.023(3) -0.002(3)
C422 0.065(4) 0.161(7) 0.096(5) 0.013(5) 0.042(4) -0.019(4)
C423 0.084(5) 0.164(8) 0.216(9) 0.066(7) 0.069(6) 0.046(5)
C424 0.087(5) 0.136(7) 0.123(6) -0.019(6) 0.033(5) -0.030(5)
C431 0.035(3) 0.055(4) 0.057(3) 0.015(3) 0.017(2) 0.009(2)
C432 0.042(3) 0.065(4) 0.093(5) 0.024(4) 0.031(3) 0.022(3)
C433 0.055(3) 0.073(4) 0.063(4) 0.015(3) 0.031(3) 0.019(3)
C434 0.039(3) 0.067(4) 0.085(5) 0.015(4) 0.011(3) -0.001(3)
C441 0.048(3) 0.057(4) 0.068(4) 0.016(3) 0.005(3) 0.032(3)
C442 0.045(3) 0.075(5) 0.073(4) 0.020(3) -0.010(3) 0.025(3)
C443 0.063(4) 0.048(4) 0.090(5) 0.005(3) -0.003(3) 0.032(3)
C444 0.052(3) 0.101(6) 0.078(4) 0.023(4) 0.017(3) 0.050(4)
C611 0.038(2) 0.038(3) 0.035(2) 0.010(2) -0.001(2) 0.005(2)
N612 0.0296(19) 0.033(2) 0.053(2) 0.0147(19) 0.0048(18) 0.0054(17)
C613 0.092(4) 0.033(3) 0.034(3) 0.012(2) -0.002(3) -0.007(3)
C614 0.112(5) 0.035(3) 0.033(3) 0.001(2) 0.019(3) -0.021(3)
C621 0.043(3) 0.028(3) 0.038(2) 0.007(2) 0.012(2) 0.003(2)
N622 0.042(2) 0.033(2) 0.032(2) 0.0109(17) 0.0087(16) 0.0147(18)
C623 0.057(3) 0.046(4) 0.066(4) 0.035(3) -0.020(3) -0.013(3)
C624 0.059(4) 0.073(4) 0.051(3) 0.042(3) -0.017(3) -0.027(3)
C631 0.044(3) 0.044(3) 0.042(3) 0.017(2) 0.018(2) 0.021(2)
N632 0.0308(19) 0.032(2) 0.055(2) 0.0141(19) 0.0123(18) 0.0112(17)
C633 0.092(4) 0.029(3) 0.032(3) 0.010(2) 0.009(3) 0.016(3)
C634 0.126(6) 0.034(3) 0.038(3) 0.003(2) -0.010(3) 0.039(4)
C641 0.039(2) 0.024(2) 0.042(3) 0.009(2) -0.003(2) 0.005(2)
N642 0.0313(18) 0.029(2) 0.0291(19) 0.0080(16) 0.0056(15) 0.0001(16)
C643 0.076(4) 0.041(3) 0.059(3) 0.030(3) 0.040(3) 0.029(3)
C644 0.093(4) 0.062(4) 0.053(3) 0.040(3) 0.043(3) 0.054(4)
B1 0.128(5) 0.063(4) 0.061(4) 0.009(3) 0.020(4) 0.029(4)
F11 0.107(6) 0.075(5) 0.102(6) 0.016(4) -0.021(5) 0.035(4)
F12 0.176(7) 0.119(8) 0.075(5) 0.011(5) 0.030(5) 0.033(7)
F13 0.145(6) 0.048(5) 0.079(5) 0.009(4) -0.046(5) 0.019(5)
F14 0.176(9) 0.059(5) 0.060(5) -0.007(4) 0.022(5) -0.001(5)
B1A 0.128(5) 0.063(4) 0.061(4) 0.009(3) 0.020(4) 0.029(4)
F11A 0.092(5) 0.042(4) 0.073(5) 0.009(3) 0.021(4) 0.001(4)
F12A 0.161(8) 0.100(7) 0.070(5) 0.005(4) -0.006(5) 0.024(6)
F13A 0.121(6) 0.120(8) 0.132(8) 0.053(6) 0.030(6) 0.019(6)
F14A 0.211(8) 0.059(5) 0.108(6) -0.023(5) 0.055(6) -0.016(6)
B2 0.041(5) 0.085(6) 0.093(6) -0.007(6) 0.030(5) -0.008(4)
F21 0.076(5) 0.166(8) 0.076(5) -0.010(5) 0.022(4) 0.026(5)
F22 0.050(4) 0.131(7) 0.071(5) -0.003(5) 0.024(4) -0.021(4)
F23 0.090(6) 0.104(6) 0.116(7) -0.023(6) 0.000(5) 0.022(5)
F24 0.046(4) 0.071(5) 0.144(9) 0.022(5) 0.003(6) -0.006(4)
B2A 0.039(5) 0.079(6) 0.106(6) -0.004(5) 0.035(4) 0.003(4)
F21A 0.055(4) 0.087(6) 0.091(6) 0.007(5) 0.019(4) 0.011(4)
F22A 0.065(4) 0.099(6) 0.127(6) -0.011(5) 0.017(4) -0.017(4)
F23A 0.055(5) 0.104(7) 0.121(8) 0.040(6) 0.021(5) 0.005(4)
F24A 0.094(7) 0.124(8) 0.156(8) -0.016(6) 0.081(6) 0.001(6)
B3 0.054(4) 0.063(5) 0.148(7) -0.027(5) -0.025(4) 0.034(3)
F31 0.137(5) 0.162(6) 0.207(6) -0.032(5) -0.103(5) 0.016(4)
F32 0.103(4) 0.214(7) 0.313(9) -0.130(7) 0.037(5) 0.064(4)
F33 0.125(4) 0.108(4) 0.106(4) 0.023(3) -0.015(3) -0.013(3)
F34 0.109(4) 0.097(3) 0.187(5) 0.053(4) 0.068(3) 0.060(3)
B4 0.101(4) 0.171(5) 0.142(4) 0.045(4) 0.036(3) 0.041(4)
F41 0.262(12) 0.115(8) 0.143(9) 0.042(6) 0.033(8) 0.086(8)
F42 0.134(5) 0.332(8) 0.219(7) 0.089(7) 0.040(5) 0.079(6)
F43 0.138(5) 0.279(7) 0.127(5) 0.047(5) 0.045(4) 0.065(5)
O44 0.0526(16) 0.071(2) 0.0757(19) 0.0175(16) 0.0179(14) 0.0184(14)
C45 0.072(4) 0.069(5) 0.079(5) 0.006(4) 0.015(4) 0.008(4)
B4A 0.101(4) 0.171(5) 0.142(4) 0.045(4) 0.036(3) 0.041(4)
F41A 0.127(4) 0.201(6) 0.228(6) 0.059(5) 0.101(4) 0.059(4)
F42A 0.168(11) 0.177(10) 0.178(9) 0.110(7) -0.026(8) -0.051(8)
O44A 0.0526(16) 0.071(2) 0.0757(19) 0.0175(16) 0.0179(14) 0.0184(14)
C45A 0.090(5) 0.084(5) 0.067(4) 0.001(4) 0.013(4) 0.031(4)
O1W 0.090(11) 0.045(9) 0.068(10) -0.005(8) 0.016(9) -0.007(8)

loop_
_atom_type_symbol
_atom_type_description
_atom_type_scat_dispersion_real
_atom_type_scat_dispersion_imag
_atom_type_scat_source
C C 0.0181 0.0091 'International Tables Vol C Tables 4.2.6.8 and 6.1.1.4'
H H 0.0000 0.0000 'International Tables Vol C Tables 4.2.6.8 and 6.1.1.4'
B B 0.0090 0.0039 'International Tables Vol C Tables 4.2.6.8 and 6.1.1.4'
N N 0.0311 0.0180 'International Tables Vol C Tables 4.2.6.8 and 6.1.1.4'
O O 0.0492 0.0322 'International Tables Vol C Tables 4.2.6.8 and 6.1.1.4'
F F 0.0727 0.0534 'International Tables Vol C Tables 4.2.6.8 and 6.1.1.4'
Cu Cu -1.9646 0.5888 'International Tables Vol C Tables 4.2.6.8 and 6.1.1.4'

loop_
_geom_angle_atom_site_label_1
_geom_angle_atom_site_label_2
_geom_angle_atom_site_label_3
_geom_angle
_geom_angle_site_symmetry_1
_geom_angle_site_symmetry_3
O11 Cu1 N212 93.08(14) . .
O11 Cu1 N242 93.86(14) . .
O14 Cu1 O11 156.32(15) . .
O14 Cu1 N212 89.38(13) . .
O14 Cu1 N242 93.97(13) . .
N242 Cu1 N212 154.49(17) . .
O12 Cu2 O13 155.55(15) . .
O12 Cu2 N222 93.98(14) . .
O12 Cu2 N232 91.32(14) . .
O13 Cu2 N222 91.80(14) . .
O13 Cu2 N232 93.59(14) . .
N222 Cu2 N232 154.57(17) . .
C11 O11 Cu1 129.3(3) . .
O11 C11 C21 123.3(4) . .
O11 C11 C61 118.4(4) . .
C21 C11 C61 118.3(4) . .
C12 O12 Cu2 129.2(3) . .
O12 C12 C22 123.7(4) . .
O12 C12 C62 119.2(4) . .
C62 C12 C22 117.1(4) . .
C13 O13 Cu2 129.1(3) . .
O13 C13 C23 123.6(4) . .
O13 C13 C63 118.2(4) . .
C23 C13 C63 118.2(4) . .
C14 O14 Cu1 128.8(3) . .
O14 C14 C24 124.0(4) . .
O14 C14 C64 118.4(4) . .
C24 C14 C64 117.6(4) . .
C11 C21 C31 119.2(4) . .
C11 C21 C211 123.9(4) . .
C211 C21 C31 116.9(4) . .
C12 C22 C221 122.8(4) . .
C32 C22 C12 119.6(4) . .
C32 C22 C221 117.7(4) . .
C13 C23 C33 119.4(4) . .
C13 C23 C231 123.8(4) . .
C33 C23 C231 116.8(4) . .
C14 C24 C34 120.3(4) . .
C14 C24 C241 123.2(4) . .
C34 C24 C241 116.5(4) . .
C21 C31 H31 118.6 . .
C41 C31 C21 122.8(4) . .
C41 C31 H31 118.6 . .
C22 C32 H32 118.5 . .
C42 C32 C22 122.9(5) . .
C42 C32 H32 118.5 . .
C23 C33 H33 118.6 . .
C43 C33 C23 122.8(4) . .
C43 C33 H33 118.6 . .
C24 C34 H34 119.0 . .
C44 C34 C24 122.0(4) . .
C44 C34 H34 119.0 . .
C31 C41 C51 116.6(4) . .
C31 C41 C411 123.1(4) . .
C51 C41 C411 120.2(4) . .
C32 C42 C52 116.2(5) . .
C32 C42 C421 121.7(5) . .
C52 C42 C421 122.1(5) . .
C33 C43 C53 116.4(4) . .
C33 C43 C431 123.8(4) . .
C53 C43 C431 119.7(4) . .
C34 C44 C54 116.6(4) . .
C34 C44 C441 123.4(5) . .
C54 C44 C441 120.0(4) . .
C41 C51 H51 118.4 . .
C61 C51 C41 123.2(4) . .
C61 C51 H51 118.4 . .
C42 C52 H52 118.6 . .
C62 C52 C42 122.9(5) . .
C62 C52 H52 118.6 . .
C43 C53 H53 118.4 . .
C63 C53 C43 123.2(4) . .
C63 C53 H53 118.4 . .
C44 C54 H54 118.1 . .
C64 C54 C44 123.8(4) . .
C64 C54 H54 118.1 . .
C11 C61 C611 119.6(4) . .
C51 C61 C11 119.7(4) . .
C51 C61 C611 120.5(4) . .
C12 C62 C621 119.1(4) . .
C52 C62 C12 120.8(4) . .
C52 C62 C621 120.0(4) . .
C13 C63 C631 119.2(4) . .
C53 C63 C13 120.0(4) . .
C53 C63 C631 120.7(4) . .
C14 C64 C641 119.3(4) . .
C54 C64 C14 119.5(4) . .
C54 C64 C641 121.1(4) . .
C21 C211 H211 116.9 . .
N212 C211 C21 126.1(4) . .
N212 C211 H211 116.9 . .
C211 N212 Cu1 124.0(3) . .
C211 N212 C213 117.2(4) . .
C213 N212 Cu1 118.7(3) . .
C214 C213 N212 120.7(4) . .
C214 C213 C218 121.3(4) . .
C218 C213 N212 118.0(4) . .
C213 C214 H214 120.5 . .
C213 C214 C215 118.9(5) . .
C215 C214 H214 120.5 . .
C214 C215 H215 119.8 . .
C214 C215 C216 120.3(5) . .
C216 C215 H215 119.8 . .
C215 C216 H216 119.9 . .
C217 C216 C215 120.3(5) . .
C217 C216 H216 119.9 . .
C216 C217 H217 120.0 . .
C216 C217 C218 120.1(5) . .
C218 C217 H217 120.0 . .
C213 C218 H218 120.4 . .
C217 C218 C213 119.1(5) . .
C217 C218 H218 120.4 . .
C22 C221 H221 116.6 . .
N222 C221 C22 126.8(4) . .
N222 C221 H221 116.6 . .
C221 N222 Cu2 123.4(3) . .
C221 N222 C223 116.9(4) . .
C223 N222 Cu2 119.4(3) . .
C224 C223 N222 121.0(4) . .
C224 C223 C228 120.9(5) . .
C228 C223 N222 118.2(4) . .
C223 C224 H224 119.8 . .
C223 C224 C225 120.5(6) . .
C225 C224 H224 119.8 . .
C224 C225 H225 120.4 . .
C226 C225 C224 119.3(6) . .
C226 C225 H225 120.4 . .
C225 C226 H226 119.7 . .
C225 C226 C227 120.6(5) . .
C227 C226 H226 119.7 . .
C226 C227 H227 119.9 . .
C226 C227 C228 120.3(6) . .
C228 C227 H227 119.9 . .
C223 C228 C227 118.5(6) . .
C223 C228 H228 120.7 . .
C227 C228 H228 120.7 . .
C23 C231 H231 116.9 . .
N232 C231 C23 126.1(4) . .
N232 C231 H231 116.9 . .
C231 N232 Cu2 123.6(3) . .
C231 N232 C233 116.4(4) . .
C233 N232 Cu2 119.8(3) . .
C234 C233 N232 120.3(5) . .
C238 C233 N232 119.7(4) . .
C238 C233 C234 119.9(4) . .
C233 C234 H234 120.1 . .
C233 C234 C235 119.9(5) . .
C235 C234 H234 120.1 . .
C234 C235 H235 120.4 . .
C236 C235 C234 119.1(5) . .
C236 C235 H235 120.4 . .
C235 C236 H236 119.9 . .
C237 C236 C235 120.2(5) . .
C237 C236 H236 119.9 . .
C236 C237 H237 119.7 . .
C238 C237 C236 120.7(5) . .
C238 C237 H237 119.7 . .
C233 C238 H238 119.9 . .
C237 C238 C233 120.2(5) . .
C237 C238 H238 119.9 . .
C24 C241 H241 116.7 . .
N242 C241 C24 126.6(4) . .
N242 C241 H241 116.7 . .
C241 N242 Cu1 123.2(3) . .
C241 N242 C243 116.0(4) . .
C243 N242 Cu1 120.7(3) . .
C244 C243 N242 120.2(4) . .
C248 C243 N242 119.8(4) . .
C248 C243 C244 119.9(4) . .
C243 C244 H244 120.4 . .
C245 C244 C243 119.2(5) . .
C245 C244 H244 120.4 . .
C244 C245 H245 119.6 . .
C244 C245 C246 120.8(5) . .
C246 C245 H245 119.6 . .
C245 C246 H246 120.3 . .
C247 C246 C245 119.5(5) . .
C247 C246 H246 120.3 . .
C246 C247 H247 119.9 . .
C246 C247 C248 120.2(5) . .
C248 C247 H247 119.9 . .
C243 C248 C247 120.4(5) . .
C243 C248 H248 119.8 . .
C247 C248 H248 119.8 . .
C412 C411 C41 111.8(4) . .
C412 C411 C413 109.3(5) . .
C412 C411 C414 108.7(5) . .
C413 C411 C41 108.1(4) . .
C414 C411 C41 109.3(4) . .
C414 C411 C413 109.7(5) . .
C411 C412 H41A 109.5 . .
C411 C412 H41B 109.5 . .
C411 C412 H41C 109.5 . .
H41A C412 H41B 109.5 . .
H41A C412 H41C 109.5 . .
H41B C412 H41C 109.5 . .
C411 C413 H41D 109.5 . .
C411 C413 H41E 109.5 . .
C411 C413 H41F 109.5 . .
H41D C413 H41E 109.5 . .
H41D C413 H41F 109.5 . .
H41E C413 H41F 109.5 . .
C411 C414 H41G 109.5 . .
C411 C414 H41H 109.5 . .
C411 C414 H41I 109.5 . .
H41G C414 H41H 109.5 . .
H41G C414 H41I 109.5 . .
H41H C414 H41I 109.5 . .
C42 C421 C424 108.1(6) . .
C422 C421 C42 112.2(6) . .
C422 C421 C424 103.1(7) . .
C423 C421 C42 111.9(6) . .
C423 C421 C422 113.3(8) . .
C423 C421 C424 107.6(8) . .
C421 C422 H42A 109.5 . .
C421 C422 H42B 109.5 . .
C421 C422 H42C 109.5 . .
H42A C422 H42B 109.5 . .
H42A C422 H42C 109.5 . .
H42B C422 H42C 109.5 . .
C421 C423 H42D 109.5 . .
C421 C423 H42E 109.5 . .
C421 C423 H42F 109.5 . .
H42D C423 H42E 109.5 . .
H42D C423 H42F 109.5 . .
H42E C423 H42F 109.5 . .
C421 C424 H42G 109.5 . .
C421 C424 H42H 109.5 . .
C421 C424 H42I 109.5 . .
H42G C424 H42H 109.5 . .
H42G C424 H42I 109.5 . .
H42H C424 H42I 109.5 . .
C43 C431 C434 108.5(5) . .
C432 C431 C43 112.4(4) . .
C432 C431 C434 109.2(5) . .
C433 C431 C43 109.4(4) . .
C433 C431 C432 109.0(5) . .
C433 C431 C434 108.3(5) . .
C431 C432 H43A 109.5 . .
C431 C432 H43B 109.5 . .
C431 C432 H43C 109.5 . .
H43A C432 H43B 109.5 . .
H43A C432 H43C 109.5 . .
H43B C432 H43C 109.5 . .
C431 C433 H43D 109.5 . .
C431 C433 H43E 109.5 . .
C431 C433 H43F 109.5 . .
H43D C433 H43E 109.5 . .
H43D C433 H43F 109.5 . .
H43E C433 H43F 109.5 . .
C431 C434 H43G 109.5 . .
C431 C434 H43H 109.5 . .
C431 C434 H43I 109.5 . .
H43G C434 H43H 109.5 . .
H43G C434 H43I 109.5 . .
H43H C434 H43I 109.5 . .
C44 C441 C442 109.2(5) . .
C44 C441 C444 111.0(4) . .
C443 C441 C44 109.5(5) . .
C443 C441 C442 110.2(5) . .
C443 C441 C444 109.3(6) . .
C444 C441 C442 107.7(5) . .
C441 C442 H44A 109.5 . .
C441 C442 H44B 109.5 . .
C441 C442 H44C 109.5 . .
H44A C442 H44B 109.5 . .
H44A C442 H44C 109.5 . .
H44B C442 H44C 109.5 . .
C441 C443 H44D 109.5 . .
C441 C443 H44E 109.5 . .
C441 C443 H44F 109.5 . .
H44D C443 H44E 109.5 . .
H44D C443 H44F 109.5 . .
H44E C443 H44F 109.5 . .
C441 C444 H44G 109.5 . .
C441 C444 H44H 109.5 . .
C441 C444 H44I 109.5 . .
H44G C444 H44H 109.5 . .
H44G C444 H44I 109.5 . .
H44H C444 H44I 109.5 . .
C61 C611 H61A 108.8 . .
C61 C611 H61B 108.8 . .
C61 C611 N612 113.8(4) . .
H61A C611 H61B 107.7 . .
N612 C611 H61A 108.8 . .
N612 C611 H61B 108.8 . .
C611 N612 H612 108.3 . .
C613 N612 C611 112.7(4) . .
C613 N612 H612 108.3 . .
C613 N612 C624 108.4(4) . .
C624 N612 C611 110.7(4) . .
C624 N612 H612 108.3 . .
N612 C613 H61C 109.5 . .
N612 C613 H61D 109.5 . .
N612 C613 C614 110.9(5) . .
H61C C613 H61D 108.0 . .
C614 C613 H61C 109.5 . .
C614 C613 H61D 109.5 . .
C613 C614 H61E 109.3 . .
C613 C614 H61F 109.3 . .
H61E C614 H61F 108.0 . .
N622 C614 C613 111.6(4) . .
N622 C614 H61E 109.3 . .
N622 C614 H61F 109.3 . .
C62 C621 H62A 108.9 . .
C62 C621 H62B 108.9 . .
C62 C621 N622 113.5(4) . .
H62A C621 H62B 107.7 . .
N622 C621 H62A 108.9 . .
N622 C621 H62B 108.9 . .
C614 N622 C621 113.8(4) . .
C614 N622 H622 107.9 . .
C614 N622 C623 107.7(4) . .
C621 N622 H622 107.9 . .
C623 N622 C621 111.4(4) . .
C623 N622 H622 107.9 . .
N622 C623 H62C 109.3 . .
N622 C623 H62D 109.3 . .
N622 C623 C624 111.5(5) . .
H62C C623 H62D 108.0 . .
C624 C623 H62C 109.3 . .
C624 C623 H62D 109.3 . .
N612 C624 C623 111.6(5) . .
N612 C624 H62E 109.3 . .
N612 C624 H62F 109.3 . .
C623 C624 H62E 109.3 . .
C623 C624 H62F 109.3 . .
H62E C624 H62F 108.0 . .
C63 C631 H63A 108.7 . .
C63 C631 H63B 108.7 . .
C63 C631 N632 114.4(4) . .
H63A C631 H63B 107.6 . .
N632 C631 H63A 108.7 . .
N632 C631 H63B 108.7 . .
C631 N632 H632 108.9 . .
C633 N632 C631 111.5(4) . .
C633 N632 H632 108.9 . .
C633 N632 C644 108.1(4) . .
C644 N632 C631 110.4(4) . .
C644 N632 H632 108.9 . .
N632 C633 H63C 109.5 . .
N632 C633 H63D 109.5 . .
N632 C633 C634 110.8(4) . .
H63C C633 H63D 108.1 . .
C634 C633 H63C 109.5 . .
C634 C633 H63D 109.5 . .
C633 C634 H63E 109.4 . .
C633 C634 H63F 109.4 . .
H63E C634 H63F 108.0 . .
N642 C634 C633 111.3(4) . .
N642 C634 H63E 109.4 . .
N642 C634 H63F 109.4 . .
C64 C641 H64A 108.9 . .
C64 C641 H64B 108.9 . .
C64 C641 N642 113.5(4) . .
H64A C641 H64B 107.7 . .
N642 C641 H64A 108.9 . .
N642 C641 H64B 108.9 . .
C634 N642 C641 113.2(3) . .
C634 N642 H642 108.2 . .
C634 N642 C643 108.4(4) . .
C641 N642 H642 108.2 . .
C643 N642 C641 110.5(4) . .
C643 N642 H642 108.2 . .
N642 C643 H64C 109.3 . .
N642 C643 H64D 109.3 . .
N642 C643 C644 111.7(4) . .
H64C C643 H64D 107.9 . .
C644 C643 H64C 109.3 . .
C644 C643 H64D 109.3 . .
N632 C644 C643 111.1(5) . .
N632 C644 H64E 109.4 . .
N632 C644 H64F 109.4 . .
C643 C644 H64E 109.4 . .
C643 C644 H64F 109.4 . .
H64E C644 H64F 108.0 . .
F11 B1 F13 110.5(12) . .
F12 B1 F11 116.1(13) . .
F12 B1 F13 95.7(11) . .
F12 B1 F14 119.0(13) . .
F14 B1 F11 108.5(11) . .
F14 B1 F13 105.6(13) . .
F12A B1A F11A 110.7(13) . .
F12A B1A F13A 104.5(13) . .
F13A B1A F11A 111.5(12) . .
F14A B1A F11A 108.9(12) . .
F14A B1A F12A 108.8(13) . .
F14A B1A F13A 112.5(14) . .
F21 B2 F24 105.7(12) . .
F22 B2 F21 105.6(11) . .
F22 B2 F23 117.7(13) . .
F22 B2 F24 112.1(12) . .
F23 B2 F21 106.9(12) . .
F23 B2 F24 108.1(11) . .
F22A B2A F21A 112.6(13) . .
F22A B2A F23A 104.2(12) . .
F23A B2A F21A 104.6(11) . .
F24A B2A F21A 118.2(13) . .
F24A B2A F22A 109.0(12) . .
F24A B2A F23A 107.2(13) . .
F31 B3 F33 111.7(9) . .
F32 B3 F31 109.3(7) . .
F32 B3 F33 104.1(7) . .
F32 B3 F34 116.7(10) . .
F34 B3 F31 109.7(7) . .
F34 B3 F33 105.3(6) . .
F41 B4 F43 125.4(12) . 2_756
F42 B4 F41 99.3(12) . .
F42 B4 F43 46.1(7) . 2_756
F42 B4 F43 115.0(12) . .
F42 B4 O44 116.3(11) . .
F43 B4 F41 91.2(10) . .
F43 B4 F43 76.1(9) . 2_756
F43 B4 O44 122.4(10) . .
O44 B4 F41 104.3(11) . .
O44 B4 F43 127.5(12) . 2_756
F43 F42 B4 80.9(10) 2_756 .
B4 F43 B4 103.9(9) . 2_756
F42 F43 B4 142.9(13) 2_756 .
F42 F43 B4 53.0(7) 2_756 2_756
B4 O44 C45 119.5(6) . .
O44 C45 H45A 109.5 . .
O44 C45 H45B 109.5 . .
O44 C45 H45C 109.5 . .
H45A C45 H45B 109.5 . .
H45A C45 H45C 109.5 . .
H45B C45 H45C 109.5 . .
F41A B4A F41A 84.8(9) . 2_765
F41A B4A O44A 129.0(13) . .
F42A B4A F41A 115.8(13) . 2_765
F42A B4A F41A 99.9(10) . .
F42A B4A O44A 106.2(10) . .
O44A B4A F41A 119.5(9) . 2_765
B4A F41A B4A 95.2(9) . 2_765
B4A O44A C45A 116.6(7) . .
O44A C45A H45D 109.5 . .
O44A C45A H45E 109.5 . .
O44A C45A H45F 109.5 . .
H45D C45A H45E 109.5 . .
H45D C45A H45F 109.5 . .
H45E C45A H45F 109.5 . .

loop_
_geom_bond_atom_site_label_1
_geom_bond_atom_site_label_2
_geom_bond_distance
_geom_bond_site_symmetry_2
Cu1 O11 1.882(3) .
Cu1 O14 1.881(3) .
Cu1 N212 1.987(4) .
Cu1 N242 1.975(4) .
Cu2 O12 1.872(3) .
Cu2 O13 1.875(3) .
Cu2 N222 1.979(4) .
Cu2 N232 1.983(4) .
O11 C11 1.307(5) .
C11 C21 1.419(6) .
C11 C61 1.429(6) .
O12 C12 1.301(5) .
C12 C22 1.425(6) .
C12 C62 1.411(6) .
O13 C13 1.313(5) .
C13 C23 1.410(6) .
C13 C63 1.423(6) .
O14 C14 1.302(5) .
C14 C24 1.415(6) .
C14 C64 1.433(6) .
C21 C31 1.421(6) .
C21 C211 1.419(6) .
C22 C32 1.408(7) .
C22 C221 1.438(6) .
C23 C33 1.420(6) .
C23 C231 1.426(6) .
C24 C34 1.420(6) .
C24 C241 1.435(6) .
C31 H31 0.9500 .
C31 C41 1.388(6) .
C32 H32 0.9500 .
C32 C42 1.385(7) .
C33 H33 0.9500 .
C33 C43 1.385(7) .
C34 H34 0.9500 .
C34 C44 1.387(7) .
C41 C51 1.409(7) .
C41 C411 1.541(6) .
C42 C52 1.399(8) .
C42 C421 1.528(7) .
C43 C53 1.402(7) .
C43 C431 1.531(6) .
C44 C54 1.408(7) .
C44 C441 1.537(6) .
C51 H51 0.9500 .
C51 C61 1.386(6) .
C52 H52 0.9500 .
C52 C62 1.383(7) .
C53 H53 0.9500 .
C53 C63 1.385(6) .
C54 H54 0.9500 .
C54 C64 1.379(6) .
C61 C611 1.506(6) .
C62 C621 1.508(6) .
C63 C631 1.502(6) .
C64 C641 1.506(7) .
C211 H211 0.9500 .
C211 N212 1.300(5) .
N212 C213 1.446(5) .
C213 C214 1.380(7) .
C213 C218 1.393(7) .
C214 H214 0.9500 .
C214 C215 1.388(7) .
C215 H215 0.9500 .
C215 C216 1.392(8) .
C216 H216 0.9500 .
C216 C217 1.376(8) .
C217 H217 0.9500 .
C217 C218 1.391(6) .
C218 H218 0.9500 .
C221 H221 0.9500 .
C221 N222 1.295(6) .
N222 C223 1.433(5) .
C223 C224 1.378(7) .
C223 C228 1.380(7) .
C224 H224 0.9500 .
C224 C225 1.379(7) .
C225 H225 0.9500 .
C225 C226 1.374(9) .
C226 H226 0.9500 .
C226 C227 1.384(9) .
C227 H227 0.9500 .
C227 C228 1.393(7) .
C228 H228 0.9500 .
C231 H231 0.9500 .
C231 N232 1.315(6) .
N232 C233 1.441(5) .
C233 C234 1.389(7) .
C233 C238 1.382(7) .
C234 H234 0.9500 .
C234 C235 1.393(7) .
C235 H235 0.9500 .
C235 C236 1.391(8) .
C236 H236 0.9500 .
C236 C237 1.374(8) .
C237 H237 0.9500 .
C237 C238 1.367(6) .
C238 H238 0.9500 .
C241 H241 0.9500 .
C241 N242 1.309(6) .
N242 C243 1.437(5) .
C243 C244 1.396(7) .
C243 C248 1.380(6) .
C244 H244 0.9500 .
C244 C245 1.383(7) .
C245 H245 0.9500 .
C245 C246 1.389(7) .
C246 H246 0.9500 .
C246 C247 1.380(8) .
C247 H247 0.9500 .
C247 C248 1.382(7) .
C248 H248 0.9500 .
C411 C412 1.514(8) .
C411 C413 1.539(8) .
C411 C414 1.534(8) .
C412 H41A 0.9800 .
C412 H41B 0.9800 .
C412 H41C 0.9800 .
C413 H41D 0.9800 .
C413 H41E 0.9800 .
C413 H41F 0.9800 .
C414 H41G 0.9800 .
C414 H41H 0.9800 .
C414 H41I 0.9800 .
C421 C422 1.520(10) .
C421 C423 1.477(12) .
C421 C424 1.567(12) .
C422 H42A 0.9800 .
C422 H42B 0.9800 .
C422 H42C 0.9800 .
C423 H42D 0.9800 .
C423 H42E 0.9800 .
C423 H42F 0.9800 .
C424 H42G 0.9800 .
C424 H42H 0.9800 .
C424 H42I 0.9800 .
C431 C432 1.529(8) .
C431 C433 1.515(8) .
C431 C434 1.555(9) .
C432 H43A 0.9800 .
C432 H43B 0.9800 .
C432 H43C 0.9800 .
C433 H43D 0.9800 .
C433 H43E 0.9800 .
C433 H43F 0.9800 .
C434 H43G 0.9800 .
C434 H43H 0.9800 .
C434 H43I 0.9800 .
C441 C442 1.540(9) .
C441 C443 1.526(9) .
C441 C444 1.538(9) .
C442 H44A 0.9800 .
C442 H44B 0.9800 .
C442 H44C 0.9800 .
C443 H44D 0.9800 .
C443 H44E 0.9800 .
C443 H44F 0.9800 .
C444 H44G 0.9800 .
C444 H44H 0.9800 .
C444 H44I 0.9800 .
C611 H61A 0.9900 .
C611 H61B 0.9900 .
C611 N612 1.516(6) .
N612 H612 1.0000 .
N612 C613 1.484(6) .
N612 C624 1.492(6) .
C613 H61C 0.9900 .
C613 H61D 0.9900 .
C613 C614 1.518(8) .
C614 H61E 0.9900 .
C614 H61F 0.9900 .
C614 N622 1.486(7) .
C621 H62A 0.9900 .
C621 H62B 0.9900 .
C621 N622 1.512(6) .
N622 H622 1.0000 .
N622 C623 1.489(6) .
C623 H62C 0.9900 .
C623 H62D 0.9900 .
C623 C624 1.499(9) .
C624 H62E 0.9900 .
C624 H62F 0.9900 .
C631 H63A 0.9900 .
C631 H63B 0.9900 .
C631 N632 1.522(6) .
N632 H632 1.0000 .
N632 C633 1.483(6) .
N632 C644 1.500(6) .
C633 H63C 0.9900 .
C633 H63D 0.9900 .
C633 C634 1.543(7) .
C634 H63E 0.9900 .
C634 H63F 0.9900 .
C634 N642 1.477(6) .
C641 H64A 0.9900 .
C641 H64B 0.9900 .
C641 N642 1.518(6) .
N642 H642 1.0000 .
N642 C643 1.482(6) .
C643 H64C 0.9900 .
C643 H64D 0.9900 .
C643 C644 1.509(8) .
C644 H64E 0.9900 .
C644 H64F 0.9900 .
B1 F11 1.335(14) .
B1 F12 1.284(14) .
B1 F13 1.364(16) .
B1 F14 1.309(14) .
B1A F11A 1.350(14) .
B1A F12A 1.307(15) .
B1A F13A 1.330(16) .
B1A F14A 1.301(15) .
B2 F21 1.353(15) .
B2 F22 1.299(14) .
B2 F23 1.322(15) .
B2 F24 1.355(15) .
B2A F21A 1.360(15) .
B2A F22A 1.322(15) .
B2A F23A 1.355(15) .
B2A F24A 1.316(14) .
B3 F31 1.341(9) .
B3 F32 1.264(10) .
B3 F33 1.385(10) .
B3 F34 1.325(8) .
B4 F41 1.434(14) .
B4 F42 1.273(12) .
B4 F43 1.573(16) 2_756
B4 F43 1.349(12) .
B4 O44 1.416(14) .
F42 F43 1.148(12) 2_756
F43 B4 1.573(16) 2_756
F43 F42 1.147(12) 2_756
O44 C45 1.443(8) .
C45 H45A 0.9800 .
C45 H45B 0.9800 .
C45 H45C 0.9800 .
B4A F41A 1.559(15) 2_765
B4A F41A 1.370(11) .
B4A F42A 1.358(14) .
B4A O44A 1.456(14) .
F41A B4A 1.559(15) 2_765
O44A C45A 1.467(8) .
C45A H45D 0.9800 .
C45A H45E 0.9800 .
C45A H45F 0.9800 .

loop_
_geom_torsion_atom_site_label_1
_geom_torsion_atom_site_label_2
_geom_torsion_atom_site_label_3
_geom_torsion_atom_site_label_4
_geom_torsion
_geom_torsion_site_symmetry_1
_geom_torsion_site_symmetry_4
Cu1 O11 C11 C21 3.7(7) . .
Cu1 O11 C11 C61 -177.1(3) . .
Cu1 O14 C14 C24 0.2(7) . .
Cu1 O14 C14 C64 179.2(3) . .
Cu1 N212 C213 C214 120.0(4) . .
Cu1 N212 C213 C218 -57.9(5) . .
Cu1 N242 C243 C244 124.4(4) . .
Cu1 N242 C243 C248 -52.1(5) . .
Cu2 O12 C12 C22 -1.0(7) . .
Cu2 O12 C12 C62 -179.7(3) . .
Cu2 O13 C13 C23 5.6(7) . .
Cu2 O13 C13 C63 -175.3(3) . .
Cu2 N222 C223 C224 121.1(4) . .
Cu2 N222 C223 C228 -57.4(5) . .
Cu2 N232 C233 C234 121.1(4) . .
Cu2 N232 C233 C238 -54.5(5) . .
O11 Cu1 O14 C14 -112.9(4) . .
O11 C11 C21 C31 -177.5(4) . .
O11 C11 C21 C211 0.2(8) . .
O11 C11 C61 C51 177.9(4) . .
O11 C11 C61 C611 3.2(7) . .
C11 C21 C31 C41 -1.4(7) . .
C11 C21 C211 N212 -5.3(8) . .
C11 C61 C611 N612 -91.2(5) . .
O12 Cu2 O13 C13 -106.2(4) . .
O12 C12 C22 C32 -174.8(5) . .
O12 C12 C22 C221 4.6(8) . .
O12 C12 C62 C52 172.8(5) . .
O12 C12 C62 C621 -3.9(7) . .
C12 C22 C32 C42 2.5(9) . .
C12 C22 C221 N222 -6.6(8) . .
C12 C62 C621 N622 -81.9(5) . .
O13 Cu2 O12 C12 -104.0(5) . .
O13 C13 C23 C33 -179.6(5) . .
O13 C13 C23 C231 -1.3(8) . .
O13 C13 C63 C53 179.3(5) . .
O13 C13 C63 C631 3.9(7) . .
C13 C23 C33 C43 -0.6(8) . .
C13 C23 C231 N232 -2.3(8) . .
C13 C63 C631 N632 -92.6(5) . .
O14 Cu1 O11 C11 -98.1(5) . .
O14 C14 C24 C34 -176.4(4) . .
O14 C14 C24 C241 4.2(7) . .
O14 C14 C64 C54 176.4(4) . .
O14 C14 C64 C641 -1.3(7) . .
C14 C24 C34 C44 -2.5(8) . .
C14 C24 C241 N242 -3.2(8) . .
C14 C64 C641 N642 -82.5(5) . .
C21 C11 C61 C51 -2.8(7) . .
C21 C11 C61 C611 -177.5(4) . .
C21 C31 C41 C51 -1.2(7) . .
C21 C31 C41 C411 177.2(5) . .
C21 C211 N212 Cu1 5.9(7) . .
C21 C211 N212 C213 -178.3(4) . .
C22 C12 C62 C52 -6.0(7) . .
C22 C12 C62 C621 177.3(4) . .
C22 C32 C42 C52 -6.6(9) . .
C22 C32 C42 C421 173.0(6) . .
C22 C221 N222 Cu2 4.5(7) . .
C22 C221 N222 C223 177.7(5) . .
C23 C13 C63 C53 -1.6(7) . .
C23 C13 C63 C631 -177.0(4) . .
C23 C33 C43 C53 0.1(8) . .
C23 C33 C43 C431 177.5(5) . .
C23 C231 N232 Cu2 1.5(7) . .
C23 C231 N232 C233 176.4(5) . .
C24 C14 C64 C54 -4.5(7) . .
C24 C14 C64 C641 177.8(4) . .
C24 C34 C44 C54 0.0(8) . .
C24 C34 C44 C441 177.5(5) . .
C24 C241 N242 Cu1 -1.9(7) . .
C24 C241 N242 C243 174.1(5) . .
C31 C21 C211 N212 172.3(5) . .
C31 C41 C51 C61 1.8(7) . .
C31 C41 C411 C412 -0.6(8) . .
C31 C41 C411 C413 119.8(6) . .
C31 C41 C411 C414 -121.0(6) . .
C32 C22 C221 N222 172.8(5) . .
C32 C42 C52 C62 4.5(9) . .
C32 C42 C421 C422 161.3(7) . .
C32 C42 C421 C423 32.7(11) . .
C32 C42 C421 C424 -85.7(8) . .
C33 C23 C231 N232 176.1(5) . .
C33 C43 C53 C63 -0.5(8) . .
C33 C43 C431 C432 3.0(8) . .
C33 C43 C431 C433 -118.2(6) . .
C33 C43 C431 C434 123.9(6) . .
C34 C24 C241 N242 177.4(5) . .
C34 C44 C54 C64 0.1(8) . .
C34 C44 C441 C442 124.8(6) . .
C34 C44 C441 C443 -114.6(6) . .
C34 C44 C441 C444 6.1(8) . .
C41 C51 C61 C11 0.2(7) . .
C41 C51 C61 C611 174.9(5) . .
C42 C52 C62 C12 1.8(8) . .
C42 C52 C62 C621 178.5(5) . .
C43 C53 C63 C13 1.2(8) . .
C43 C53 C63 C631 176.6(5) . .
C44 C54 C64 C14 2.2(8) . .
C44 C54 C64 C641 179.9(5) . .
C51 C41 C411 C412 177.7(5) . .
C51 C41 C411 C413 -61.9(6) . .
C51 C41 C411 C414 57.3(6) . .
C51 C61 C611 N612 94.1(5) . .
C52 C42 C421 C422 -19.1(10) . .
C52 C42 C421 C423 -147.7(8) . .
C52 C42 C421 C424 94.0(8) . .
C52 C62 C621 N622 101.3(5) . .
C53 C43 C431 C432 -179.6(5) . .
C53 C43 C431 C433 59.2(7) . .
C53 C43 C431 C434 -58.8(6) . .
C53 C63 C631 N632 92.1(5) . .
C54 C44 C441 C442 -57.8(7) . .
C54 C44 C441 C443 62.9(7) . .
C54 C44 C441 C444 -176.4(5) . .
C54 C64 C641 N642 99.8(5) . .
C61 C11 C21 C31 3.3(7) . .
C61 C11 C21 C211 -179.1(4) . .
C61 C611 N612 C613 69.3(5) . .
C61 C611 N612 C624 -169.2(4) . .
C62 C12 C22 C32 3.9(7) . .
C62 C12 C22 C221 -176.6(5) . .
C62 C621 N622 C614 80.7(5) . .
C62 C621 N622 C623 -157.2(4) . .
C63 C13 C23 C33 1.3(7) . .
C63 C13 C23 C231 179.6(5) . .
C63 C631 N632 C633 69.8(5) . .
C63 C631 N632 C644 -170.1(4) . .
C64 C14 C24 C34 4.6(7) . .
C64 C14 C24 C241 -174.8(4) . .
C64 C641 N642 C634 84.7(5) . .
C64 C641 N642 C643 -153.5(4) . .
C211 C21 C31 C41 -179.1(5) . .
C211 N212 C213 C214 -56.0(6) . .
C211 N212 C213 C218 126.0(5) . .
N212 Cu1 O11 C11 -2.6(4) . .
N212 Cu1 O14 C14 150.9(4) . .
N212 C213 C214 C215 -177.7(4) . .
N212 C213 C218 C217 178.1(4) . .
C213 C214 C215 C216 -0.2(7) . .
C214 C213 C218 C217 0.1(7) . .
C214 C215 C216 C217 -0.1(8) . .
C215 C216 C217 C218 0.4(8) . .
C216 C217 C218 C213 -0.4(7) . .
C218 C213 C214 C215 0.2(7) . .
C221 C22 C32 C42 -177.0(5) . .
C221 N222 C223 C224 -52.4(6) . .
C221 N222 C223 C228 129.2(5) . .
N222 Cu2 O12 C12 -0.8(4) . .
N222 Cu2 O13 C13 150.1(4) . .
N222 C223 C224 C225 -178.8(5) . .
N222 C223 C228 C227 179.1(4) . .
C223 C224 C225 C226 0.3(8) . .
C224 C223 C228 C227 0.6(8) . .
C224 C225 C226 C227 -0.5(9) . .
C225 C226 C227 C228 0.8(9) . .
C226 C227 C228 C223 -0.8(8) . .
C228 C223 C224 C225 -0.3(8) . .
C231 C23 C33 C43 -179.0(5) . .
C231 N232 C233 C234 -53.9(6) . .
C231 N232 C233 C238 130.5(5) . .
N232 Cu2 O12 C12 154.4(4) . .
N232 Cu2 O13 C13 -5.0(4) . .
N232 C233 C234 C235 -177.7(4) . .
N232 C233 C238 C237 177.6(4) . .
C233 C234 C235 C236 1.4(8) . .
C234 C233 C238 C237 2.0(7) . .
C234 C235 C236 C237 -0.6(8) . .
C235 C236 C237 C238 0.5(8) . .
C236 C237 C238 C233 -1.2(8) . .
C238 C233 C234 C235 -2.1(7) . .
C241 C24 C34 C44 177.0(5) . .
C241 N242 C243 C244 -51.7(6) . .
C241 N242 C243 C248 131.8(5) . .
N242 Cu1 O11 C11 152.8(4) . .
N242 Cu1 O14 C14 -3.8(4) . .
N242 C243 C244 C245 -178.4(4) . .
N242 C243 C248 C247 178.9(4) . .
C243 C244 C245 C246 0.4(8) . .
C244 C243 C248 C247 2.4(7) . .
C244 C245 C246 C247 0.6(8) . .
C245 C246 C247 C248 -0.1(8) . .
C246 C247 C248 C243 -1.3(8) . .
C248 C243 C244 C245 -1.9(7) . .
C411 C41 C51 C61 -176.6(5) . .
C421 C42 C52 C62 -175.1(6) . .
C431 C43 C53 C63 -178.0(5) . .
C441 C44 C54 C64 -177.5(5) . .
C611 N612 C613 C614 179.6(5) . .
C611 N612 C624 C623 178.8(5) . .
N612 C613 C614 N622 -59.3(8) . .
C613 N612 C624 C623 -57.2(7) . .
C613 C614 N622 C621 -178.2(5) . .
C613 C614 N622 C623 57.8(7) . .
C614 N622 C623 C624 -57.7(7) . .
C621 N622 C623 C624 176.8(5) . .
N622 C623 C624 N612 59.3(7) . .
C624 N612 C613 C614 56.7(7) . .
C631 N632 C633 C634 178.7(4) . .
C631 N632 C644 C643 180.0(4) . .
N632 C633 C634 N642 -59.0(7) . .
C633 N632 C644 C643 -57.9(6) . .
C633 C634 N642 C641 -179.9(5) . .
C633 C634 N642 C643 57.1(7) . .
C634 N642 C643 C644 -57.9(6) . .
C641 N642 C643 C644 177.6(4) . .
N642 C643 C644 N632 59.5(6) . .
C644 N632 C633 C634 57.2(6) . .
F41 B4 F42 F43 -131.0(12) . 2_756
F41 B4 F43 B4 126.3(11) . 2_756
F41 B4 F43 F42 171.8(16) . 2_756
F41 B4 O44 C45 -91.6(10) . .
F42 B4 F43 B4 25.4(12) . 2_756
F42 B4 F43 F42 71(2) . 2_756
F42 B4 O44 C45 16.6(17) . .
F43 B4 F42 F43 -35.2(16) . 2_756
F43 B4 F43 B4 -0.003(1) 2_756 2_756
F43 B4 F43 F42 45.5(16) 2_756 2_756
F43 B4 O44 C45 70.1(14) 2_756 .
F43 B4 O44 C45 167.5(10) . .
O44 B4 F42 F43 117.8(14) . 2_756
O44 B4 F43 B4 -125.9(16) . 2_756
O44 B4 F43 F42 -80(2) . 2_756
F41A B4A F41A B4A 0.001(1) 2_765 2_765
F41A B4A O44A C45A 166.4(9) 2_765 .
F41A B4A O44A C45A 57.5(16) . .
F42A B4A F41A B4A -115.4(14) . 2_765
F42A B4A O44A C45A -60.3(14) . .
O44A B4A F41A B4A 124.2(16) . 2_765
